data_7701513
loop_
_publ_author_name
'Mayans, Julia'
'Athanasopoulou, Angeliki A.'
'Pham, Amy Trinh'
'Font-Bardia, Merc\`e'
'Mazarakioti, Eleni C.'
'Pilkington, Melanie'
'Stamatatos, Theocharis C.'
'Escuer, Albert'

_publ_section_title
;
 {Ni<sub>4</sub>} Cubanes from enantiomerically pure
 2-(1-hydroxyethyl)pyridine ligands: supramolecular chirality.
;
_journal_issue 28
_journal_name_full 'Dalton transactions (Cambridge, England : 2003)'
_journal_page_first 10427
_journal_page_last 10434
_journal_paper_doi 10.1039/c9dt01026b
_journal_volume 48
_journal_year 2019
_chemical_absolute_configuration rm
_chemical_formula_moiety '2(C36 H44 N4 Ni4 O12), H2 O, 5(C H3 O)'
_chemical_formula_sum 'C77 H109 N8 Ni8 O30'
_chemical_formula_weight 2096.40
_space_group_crystal_system orthorhombic
_space_group_IT_number 18
_space_group_name_Hall 'P 2 2ab'
_space_group_name_H-M_alt 'P 21 21 2'
_atom_sites_solution_hydrogens mixed
_audit_creation_method SHELXL-2018/3
_audit_update_record
;
2019-02-12 deposited with the CCDC.	2019-05-09 downloaded from the CCDC.
;
_cell_angle_alpha 90
_cell_angle_beta 90
_cell_angle_gamma 90
_cell_formula_units_Z 1
_cell_length_a 11.9664(10)
_cell_length_b 13.8139(11)
_cell_length_c 14.2301(12)
_cell_measurement_reflns_used 9482
_cell_measurement_temperature 100(2)
_cell_measurement_theta_max 30.59
_cell_measurement_theta_min 2.66
_cell_volume 2352.3(3)
_computing_cell_refinement 'Bruker SAINT'
_computing_data_collection 'Bruker APEX3'
_computing_data_reduction 'Bruker SAINT'
_computing_molecular_graphics 'Bruker SHELXTL'
_computing_publication_material 'Bruker SHELXTL'
_computing_structure_refinement 'SHELXL-2018/3 (Sheldrick, 2018)'
_computing_structure_solution 'SHELXT 2014/5 (Sheldrick, 2014)'
_diffrn_ambient_temperature 100(2)
_diffrn_measured_fraction_theta_full 0.996
_diffrn_measured_fraction_theta_max 0.990
_diffrn_measurement_device_type 'D8 Venture'
_diffrn_measurement_method '\f and \w scans'
_diffrn_radiation_type MoK\a
_diffrn_radiation_wavelength 0.71073
_diffrn_reflns_av_R_equivalents 0.0602
_diffrn_reflns_av_unetI/netI 0.0340
_diffrn_reflns_Laue_measured_fraction_full 0.996
_diffrn_reflns_Laue_measured_fraction_max 0.990
_diffrn_reflns_limit_h_max 17
_diffrn_reflns_limit_h_min -16
_diffrn_reflns_limit_k_max 19
_diffrn_reflns_limit_k_min -19
_diffrn_reflns_limit_l_max 20
_diffrn_reflns_limit_l_min -20
_diffrn_reflns_number 57141
_diffrn_reflns_point_group_measured_fraction_full 0.997
_diffrn_reflns_point_group_measured_fraction_max 0.989
_diffrn_reflns_theta_full 25.242
_diffrn_reflns_theta_max 30.690
_diffrn_reflns_theta_min 2.224
_diffrn_source microfocus
_exptl_absorpt_coefficient_mu 1.643
_exptl_absorpt_correction_T_max 0.7461
_exptl_absorpt_correction_T_min 0.6348
_exptl_absorpt_correction_type multi-scan
_exptl_absorpt_process_details sadabs
_exptl_crystal_colour green
_exptl_crystal_density_diffrn 1.480
_exptl_crystal_description prism
_exptl_crystal_F_000 1091
_exptl_crystal_preparation 'Magnetic properties'
_exptl_crystal_recrystallization_method 'Re-crystallisation from solvent: Acetonitrile/diethylether'
_exptl_crystal_size_max 0.497
_exptl_crystal_size_mid 0.392
_exptl_crystal_size_min 0.263
_refine_diff_density_max 0.772
_refine_diff_density_min -1.434
_refine_diff_density_rms 0.104
_refine_ls_abs_structure_details
;
 Refined as an inversion twin.
;
_refine_ls_abs_structure_Flack 0.07(2)
_refine_ls_extinction_method none
_refine_ls_goodness_of_fit_ref 1.210
_refine_ls_hydrogen_treatment mixed
_refine_ls_matrix_type full
_refine_ls_number_parameters 296
_refine_ls_number_reflns 7236
_refine_ls_number_restraints 11
_refine_ls_restrained_S_all 1.209
_refine_ls_R_factor_all 0.0456
_refine_ls_R_factor_gt 0.0442
_refine_ls_shift/su_max 0.001
_refine_ls_shift/su_mean 0.000
_refine_ls_structure_factor_coef Fsqd
_refine_ls_weighting_details 'w=1/[\s^2^(Fo^2^)+(0.0290P)^2^+4.3835P] where P=(Fo^2^+2Fc^2^)/3'
_refine_ls_weighting_scheme calc
_refine_ls_wR_factor_gt 0.1069
_refine_ls_wR_factor_ref 0.1076
_reflns_Friedel_coverage 0.791
_reflns_Friedel_fraction_full 0.999
_reflns_Friedel_fraction_max 0.987
_reflns_number_gt 6981
_reflns_number_total 7236
_reflns_threshold_expression 'I > 2\s(I)'
_cod_data_source_file c9dt01026b2.cif
_cod_data_source_block mo_i06sb173_0m_a_aa
_cod_database_code 7701513
_shelx_shelxl_version_number 2018/3
_shelx_space_group_comment
;
The symmetry employed for this shelxl refinement is uniquely defined
by the following loop, which should always be used as a source of
symmetry information in preference to the above space-group names.
They are only intended as comments.
;

loop_
_space_group_symop_operation_xyz
'x, y, z'
'-x, -y, z'
'-x+1/2, y+1/2, -z'
'x+1/2, -y+1/2, -z'

loop_
_atom_site_label
_atom_site_type_symbol
_atom_site_fract_x
_atom_site_fract_y
_atom_site_fract_z
_atom_site_U_iso_or_equiv
_atom_site_adp_type
_atom_site_occupancy
_atom_site_site_symmetry_order
_atom_site_calc_flag
_atom_site_refinement_flags_posn
_atom_site_refinement_flags_adp
_atom_site_refinement_flags_occupancy
_atom_site_disorder_assembly
_atom_site_disorder_group
Ni1 Ni 0.59058(4) 0.58375(3) 0.39565(3) 0.01090(10) Uani 1 1 d . . . . .
Ni2 Ni 0.58475(5) 0.40845(4) 0.25728(4) 0.01619(12) Uani 1 1 d . . . . .
O1 O 0.5808(3) 0.43645(18) 0.39857(19) 0.0134(3) Uani 1 1 d . . . . .
O2 O 0.5854(3) 0.56090(18) 0.25312(19) 0.0134(3) Uani 1 1 d . . . . .
O4 O 0.4307(3) 0.7355(2) 0.2834(2) 0.0201(6) Uani 1 1 d . . . . .
O3 O 0.5627(3) 0.7299(2) 0.3977(2) 0.0193(6) Uani 1 1 d . . . . .
O6 O 0.6296(3) 0.3826(3) 0.1161(3) 0.0310(8) Uani 1 1 d . . . . .
O5 O 0.7554(3) 0.3861(2) 0.2263(2) 0.0231(7) Uani 1 1 d . . . . .
N1 N 0.6199(3) 0.5602(2) 0.5363(2) 0.0120(6) Uani 1 1 d . . . . .
N2 N 0.7565(3) 0.6084(2) 0.3608(2) 0.0145(6) Uani 1 1 d . . . . .
C1 C 0.6260(4) 0.6273(3) 0.6047(3) 0.0203(8) Uani 1 1 d . . . . .
H1 H 0.607081 0.690915 0.590300 0.024 Uiso 1 1 calc R U . . .
C2 C 0.6583(6) 0.6064(4) 0.6937(4) 0.0365(13) Uani 1 1 d . . . . .
H2 H 0.663432 0.654887 0.738788 0.044 Uiso 1 1 calc R U . . .
C3 C 0.6839(6) 0.5101(5) 0.7163(4) 0.0443(16) Uani 1 1 d . . . . .
H3 H 0.706921 0.493634 0.776700 0.053 Uiso 1 1 calc R U . . .
C4 C 0.6742(5) 0.4387(4) 0.6461(3) 0.0288(11) Uani 1 1 d . . . . .
H4 H 0.687660 0.373888 0.659757 0.035 Uiso 1 1 calc R U . . .
C5 C 0.6441(3) 0.4673(3) 0.5561(3) 0.0147(7) Uani 1 1 d . . . . .
C6 C 0.6390(4) 0.3952(3) 0.4760(3) 0.0157(8) Uani 1 1 d . . . . .
H6 H 0.596533 0.338700 0.497613 0.019 Uiso 1 1 calc R U . . .
C7 C 0.7541(4) 0.3616(3) 0.4495(3) 0.0200(8) Uani 1 1 d . . . . .
H7A H 0.749500 0.319174 0.396281 0.030 Uiso 1 1 calc R U . . .
H7B H 0.786999 0.327684 0.501514 0.030 Uiso 1 1 calc R U . . .
H7C H 0.799522 0.416633 0.433914 0.030 Uiso 1 1 calc R U . . .
C8 C 0.8422(4) 0.6217(3) 0.4204(3) 0.0214(9) Uani 1 1 d . . . . .
H8 H 0.827661 0.621788 0.484569 0.026 Uiso 1 1 calc R U . . .
C9 C 0.9500(4) 0.6353(4) 0.3909(4) 0.0250(9) Uani 1 1 d . . . . .
H9 H 1.007105 0.645445 0.434160 0.030 Uiso 1 1 calc R U . . .
C10 C 0.9728(5) 0.6337(4) 0.2934(4) 0.0303(11) Uani 1 1 d . . . . .
H10 H 1.045446 0.639303 0.270810 0.036 Uiso 1 1 calc R U . . .
C11 C 0.8840(4) 0.6235(4) 0.2334(4) 0.0283(10) Uani 1 1 d . . . . .
H11 H 0.895925 0.625967 0.168828 0.034 Uiso 1 1 calc R U . . .
C12 C 0.7771(4) 0.6096(3) 0.2673(3) 0.0183(8) Uani 1 1 d . . . . .
C13 C 0.6762(4) 0.6035(3) 0.2044(3) 0.0206(9) Uani 1 1 d . . . . .
H13 H 0.695481 0.559923 0.152467 0.025 Uiso 1 1 calc R U . . .
C14 C 0.6512(5) 0.7023(4) 0.1615(4) 0.0347(13) Uani 1 1 d . . . . .
H14A H 0.708915 0.718918 0.117481 0.052 Uiso 1 1 calc R U . . .
H14B H 0.648474 0.750182 0.210390 0.052 Uiso 1 1 calc R U . . .
H14C H 0.580527 0.700163 0.129680 0.052 Uiso 1 1 calc R U . . .
C15 C 0.4972(4) 0.7735(3) 0.3424(3) 0.0203(8) Uani 1 1 d . . . . .
C16 C 0.4960(5) 0.8830(3) 0.3467(4) 0.0291(11) Uani 1 1 d . . . . .
H16A H 0.554839 0.908237 0.307918 0.044 Uiso 1 1 calc R U . . .
H16B H 0.507045 0.903623 0.410393 0.044 Uiso 1 1 calc R U . . .
H16C H 0.425313 0.906462 0.324340 0.044 Uiso 1 1 calc R U . . .
C17 C 0.7310(5) 0.3751(4) 0.1411(4) 0.0282(11) Uani 1 1 d . . . . .
C18 C 0.8189(6) 0.3553(6) 0.0688(5) 0.054(2) Uani 1 1 d . . . . .
H18A H 0.786656 0.360114 0.007146 0.081 Uiso 1 1 calc R U . . .
H18B H 0.848266 0.291324 0.077807 0.081 Uiso 1 1 calc R U . . .
H18C H 0.878019 0.401804 0.074940 0.081 Uiso 1 1 calc R U . . .
C1W C 0.550(2) 0.3555(18) -0.1161(17) 0.088(8) Uani 0.5 1 d D . P A 1
H1WA H 0.573386 0.339871 -0.178796 0.132 Uiso 0.5 1 calc R U P A 1
H1WB H 0.478653 0.387417 -0.118297 0.132 Uiso 0.5 1 calc R U P A 1
H1WC H 0.543462 0.297061 -0.079921 0.132 Uiso 0.5 1 calc R U P A 1
O1W O 0.6307(10) 0.4184(11) -0.0731(8) 0.067(2) Uani 0.5 1 d D . P A 1
O1W' O 0.5658(10) 0.2922(10) -0.0421(9) 0.067(2) Uani 0.5 1 d D . P B 2
C1W' C 0.508(2) 0.3727(17) -0.0853(18) 0.088(8) Uani 0.5 1 d D . P B 2
H1WD H 0.492260 0.421097 -0.038608 0.132 Uiso 0.5 1 calc R U P B 2
H1WE H 0.438436 0.350226 -0.111784 0.132 Uiso 0.5 1 calc R U P B 2
H1WF H 0.553198 0.399970 -0.133949 0.132 Uiso 0.5 1 calc R U P B 2
C2W C 0.918(3) 0.619(3) 0.926(3) 0.088(8) Uani 0.25 1 d D . P C 3
H2WA H 0.960(12) 0.664(6) 0.936(14) 0.132 Uiso 0.25 1 d D U P D 3
H2WB H 0.894(5) 0.602(18) 0.976(6) 0.132 Uiso 0.25 1 d D U P E 3
H2WC H 0.955(13) 0.575(12) 0.906(9) 0.132 Uiso 0.25 1 d D U P F 3
O2W O 0.829(2) 0.645(2) 0.8624(17) 0.067(2) Uani 0.25 1 d D . P C 3
O2W' O 0.871(2) 0.623(3) 0.939(2) 0.067(2) Uani 0.25 1 d . . P G 4

loop_
_atom_site_aniso_label
_atom_site_aniso_U_11
_atom_site_aniso_U_22
_atom_site_aniso_U_33
_atom_site_aniso_U_23
_atom_site_aniso_U_13
_atom_site_aniso_U_12
Ni1 0.0097(2) 0.00841(18) 0.0146(2) 0.00020(16) 0.00053(18) -0.00080(19)
Ni2 0.0198(3) 0.0129(2) 0.0159(2) -0.00383(17) 0.0001(2) 0.0029(2)
O1 0.0133(8) 0.0124(7) 0.0147(8) 0.0007(6) -0.0021(7) -0.0018(8)
O2 0.0133(8) 0.0124(7) 0.0147(8) 0.0007(6) -0.0021(7) -0.0018(8)
O4 0.0174(16) 0.0126(12) 0.0302(16) 0.0047(11) 0.0027(13) 0.0003(11)
O3 0.0237(17) 0.0092(11) 0.0251(14) -0.0016(11) 0.0047(13) -0.0016(10)
O6 0.031(2) 0.0378(19) 0.0248(17) -0.0098(15) -0.0008(15) 0.0109(15)
O5 0.0249(17) 0.0228(15) 0.0216(15) -0.0053(12) 0.0009(14) 0.0020(13)
N1 0.0063(14) 0.0149(14) 0.0148(14) -0.0033(12) -0.0044(11) -0.0017(10)
N2 0.0107(15) 0.0134(14) 0.0195(15) 0.0004(12) 0.0033(13) -0.0027(12)
C1 0.0142(19) 0.027(2) 0.0199(19) -0.0086(17) -0.0030(16) -0.0027(15)
C2 0.053(4) 0.039(3) 0.018(2) -0.011(2) -0.006(2) 0.006(3)
C3 0.059(4) 0.063(4) 0.010(2) 0.003(2) -0.006(2) 0.015(3)
C4 0.030(3) 0.035(3) 0.021(2) 0.0073(19) -0.0039(19) 0.004(2)
C5 0.0112(18) 0.0172(17) 0.0156(17) 0.0027(13) -0.0008(14) -0.0041(14)
C6 0.0183(19) 0.0098(16) 0.0189(18) 0.0036(13) -0.0067(15) 0.0007(13)
C7 0.0137(19) 0.0195(18) 0.027(2) 0.0046(16) -0.0033(17) 0.0085(15)
C8 0.017(2) 0.0223(19) 0.025(2) -0.0052(16) 0.0020(17) -0.0004(16)
C9 0.0105(19) 0.030(2) 0.034(2) -0.004(2) 0.0031(19) -0.0018(16)
C10 0.021(2) 0.037(3) 0.033(3) -0.003(2) 0.007(2) -0.006(2)
C11 0.023(2) 0.035(2) 0.027(2) 0.0038(19) 0.0073(19) -0.0077(19)
C12 0.0118(18) 0.023(2) 0.0207(19) 0.0053(15) 0.0020(15) -0.0052(14)
C13 0.017(2) 0.024(2) 0.0211(19) 0.0058(16) 0.0073(16) -0.0007(16)
C14 0.039(3) 0.034(3) 0.031(3) 0.020(2) 0.015(2) 0.007(2)
C15 0.020(2) 0.0110(16) 0.030(2) 0.0030(15) 0.0065(19) -0.0047(15)
C16 0.032(3) 0.0110(17) 0.045(3) 0.0025(18) 0.006(2) 0.0002(18)
C17 0.029(3) 0.027(2) 0.028(2) -0.0065(18) -0.004(2) 0.011(2)
C18 0.042(4) 0.085(6) 0.034(3) -0.020(3) 0.005(3) 0.025(4)
C1W 0.115(19) 0.081(10) 0.067(13) 0.039(9) -0.027(13) -0.019(11)
O1W 0.051(4) 0.096(6) 0.055(4) 0.004(4) 0.000(3) -0.007(4)
O1W' 0.051(4) 0.096(6) 0.055(4) 0.004(4) 0.000(3) -0.007(4)
C1W' 0.115(19) 0.081(10) 0.067(13) 0.039(9) -0.027(13) -0.019(11)
C2W 0.115(19) 0.081(10) 0.067(13) 0.039(9) -0.027(13) -0.019(11)
O2W 0.051(4) 0.096(6) 0.055(4) 0.004(4) 0.000(3) -0.007(4)
O2W' 0.051(4) 0.096(6) 0.055(4) 0.004(4) 0.000(3) -0.007(4)

loop_
_atom_type_symbol
_atom_type_description
_atom_type_scat_dispersion_real
_atom_type_scat_dispersion_imag
_atom_type_scat_source
C C 0.0033 0.0016 'International Tables Vol C Tables 4.2.6.8 and 6.1.1.4'
H H 0.0000 0.0000 'International Tables Vol C Tables 4.2.6.8 and 6.1.1.4'
N N 0.0061 0.0033 'International Tables Vol C Tables 4.2.6.8 and 6.1.1.4'
Ni Ni 0.3393 1.1124 'International Tables Vol C Tables 4.2.6.8 and 6.1.1.4'
O O 0.0106 0.0060 'International Tables Vol C Tables 4.2.6.8 and 6.1.1.4'

loop_
_geom_angle_atom_site_label_1
_geom_angle_atom_site_label_2
_geom_angle_atom_site_label_3
_geom_angle
_geom_angle_site_symmetry_1
_geom_angle_site_symmetry_3
O1 Ni1 O3 167.19(12) . .
O1 Ni1 O2 82.24(11) . .
O3 Ni1 O2 99.27(12) . .
O1 Ni1 N1 80.33(12) . .
O3 Ni1 N1 99.77(13) . .
O2 Ni1 N1 160.29(12) . .
O1 Ni1 O1 78.96(13) . 2_665
O3 Ni1 O1 88.35(12) . 2_665
O2 Ni1 O1 88.24(12) . 2_665
N1 Ni1 O1 97.35(12) . 2_665
O1 Ni1 N2 102.89(13) . .
O3 Ni1 N2 89.87(13) . .
O2 Ni1 N2 79.51(13) . .
N1 Ni1 N2 95.47(14) . .
O1 Ni1 N2 167.17(13) 2_665 .
O1 Ni1 Ni2 90.55(8) . 2_665
O3 Ni1 Ni2 81.62(10) . 2_665
O2 Ni1 Ni2 46.24(9) . 2_665
N1 Ni1 Ni2 142.67(9) . 2_665
O1 Ni1 Ni2 45.32(8) 2_665 2_665
N2 Ni1 Ni2 121.86(10) . 2_665
O4 Ni2 O1 90.18(12) 2_665 .
O4 Ni2 O2 96.61(12) 2_665 2_665
O1 Ni2 O2 88.12(12) . 2_665
O4 Ni2 O2 169.72(13) 2_665 .
O1 Ni2 O2 80.73(10) . .
O2 Ni2 O2 78.43(12) 2_665 .
O4 Ni2 O6 91.81(14) 2_665 .
O1 Ni2 O6 166.55(14) . .
O2 Ni2 O6 104.85(13) 2_665 .
O2 Ni2 O6 98.15(14) . .
O4 Ni2 O5 89.05(13) 2_665 .
O1 Ni2 O5 104.74(13) . .
O2 Ni2 O5 165.97(12) 2_665 .
O2 Ni2 O5 97.85(13) . .
O6 Ni2 O5 62.00(14) . .
O4 Ni2 C17 90.25(16) 2_665 .
O1 Ni2 C17 135.57(16) . .
O2 Ni2 C17 135.86(15) 2_665 .
O2 Ni2 C17 99.59(15) . .
O6 Ni2 C17 31.15(16) . .
O5 Ni2 C17 30.85(15) . .
O4 Ni2 Ni1 81.08(10) 2_665 2_665
O1 Ni2 Ni1 45.97(9) . 2_665
O2 Ni2 Ni1 45.47(8) 2_665 2_665
O2 Ni2 Ni1 89.11(9) . 2_665
O6 Ni2 Ni1 147.44(11) . 2_665
O5 Ni2 Ni1 148.51(10) . 2_665
C17 Ni2 Ni1 171.29(13) . 2_665
C6 O1 Ni1 112.8(2) . .
C6 O1 Ni2 132.4(2) . .
Ni1 O1 Ni2 99.62(12) . .
C6 O1 Ni1 116.5(2) . 2_665
Ni1 O1 Ni1 100.99(13) . 2_665
Ni2 O1 Ni1 88.71(11) . 2_665
C13 O2 Ni1 113.4(3) . .
C13 O2 Ni2 132.8(3) . 2_665
Ni1 O2 Ni2 88.29(12) . 2_665
C13 O2 Ni2 115.6(3) . .
Ni1 O2 Ni2 97.24(11) . .
Ni2 O2 Ni2 101.48(12) 2_665 .
C15 O4 Ni2 125.6(3) . 2_665
C15 O3 Ni1 124.2(3) . .
C17 O6 Ni2 89.4(3) . .
C17 O5 Ni2 89.7(3) . .
C5 N1 C1 119.6(4) . .
C5 N1 Ni1 113.0(3) . .
C1 N1 Ni1 127.1(3) . .
C8 N2 C12 118.7(4) . .
C8 N2 Ni1 127.0(3) . .
C12 N2 Ni1 114.3(3) . .
N1 C1 C2 122.9(5) . .
N1 C1 H1 118.5 . .
C2 C1 H1 118.5 . .
C1 C2 C3 118.7(5) . .
C1 C2 H2 120.7 . .
C3 C2 H2 120.7 . .
C2 C3 C4 118.9(5) . .
C2 C3 H3 120.6 . .
C4 C3 H3 120.6 . .
C5 C4 C3 118.4(5) . .
C5 C4 H4 120.8 . .
C3 C4 H4 120.8 . .
N1 C5 C4 121.4(4) . .
N1 C5 C6 117.5(3) . .
C4 C5 C6 121.1(4) . .
O1 C6 C7 112.2(4) . .
O1 C6 C5 109.8(3) . .
C7 C6 C5 110.7(3) . .
O1 C6 H6 108.0 . .
C7 C6 H6 108.0 . .
C5 C6 H6 108.0 . .
C6 C7 H7A 109.5 . .
C6 C7 H7B 109.5 . .
H7A C7 H7B 109.5 . .
C6 C7 H7C 109.5 . .
H7A C7 H7C 109.5 . .
H7B C7 H7C 109.5 . .
N2 C8 C9 123.0(5) . .
N2 C8 H8 118.5 . .
C9 C8 H8 118.5 . .
C8 C9 C10 118.7(5) . .
C8 C9 H9 120.7 . .
C10 C9 H9 120.7 . .
C11 C10 C9 117.6(5) . .
C11 C10 H10 121.2 . .
C9 C10 H10 121.2 . .
C10 C11 C12 121.0(5) . .
C10 C11 H11 119.5 . .
C12 C11 H11 119.5 . .
N2 C12 C11 120.9(4) . .
N2 C12 C13 116.0(4) . .
C11 C12 C13 122.9(4) . .
O2 C13 C12 110.3(4) . .
O2 C13 C14 114.6(4) . .
C12 C13 C14 110.2(4) . .
O2 C13 H13 107.1 . .
C12 C13 H13 107.1 . .
C14 C13 H13 107.1 . .
C13 C14 H14A 109.5 . .
C13 C14 H14B 109.5 . .
H14A C14 H14B 109.5 . .
C13 C14 H14C 109.5 . .
H14A C14 H14C 109.5 . .
H14B C14 H14C 109.5 . .
O3 C15 O4 127.1(4) . .
O3 C15 C16 117.2(4) . .
O4 C15 C16 115.7(4) . .
C15 C16 H16A 109.5 . .
C15 C16 H16B 109.5 . .
H16A C16 H16B 109.5 . .
C15 C16 H16C 109.5 . .
H16A C16 H16C 109.5 . .
H16B C16 H16C 109.5 . .
O5 C17 O6 118.9(5) . .
O5 C17 C18 121.5(5) . .
O6 C17 C18 119.6(5) . .
O5 C17 Ni2 59.5(3) . .
O6 C17 Ni2 59.4(3) . .
C18 C17 Ni2 179.0(4) . .
C17 C18 H18A 109.5 . .
C17 C18 H18B 109.5 . .
H18A C18 H18B 109.5 . .
C17 C18 H18C 109.5 . .
H18A C18 H18C 109.5 . .
H18B C18 H18C 109.5 . .
O1W C1W H1WA 109.5 . .
O1W C1W H1WB 109.5 . .
H1WA C1W H1WB 109.5 . .
O1W C1W H1WC 109.5 . .
H1WA C1W H1WC 109.5 . .
H1WB C1W H1WC 109.5 . .
O1W' C1W' H1WD 109.5 . .
O1W' C1W' H1WE 109.5 . .
H1WD C1W' H1WE 109.5 . .
O1W' C1W' H1WF 109.5 . .
H1WD C1W' H1WF 109.5 . .
H1WE C1W' H1WF 109.5 . .
O2W C2W H2WA 112(2) . .
O2W C2W H2WB 112(2) . .
H2WA C2W H2WB 107(2) . .
O2W C2W H2WC 112(2) . .
H2WA C2W H2WC 107(2) . .
H2WB C2W H2WC 107(2) . .

loop_
_geom_bond_atom_site_label_1
_geom_bond_atom_site_label_2
_geom_bond_distance
_geom_bond_site_symmetry_2
Ni1 O1 2.039(3) .
Ni1 O3 2.047(3) .
Ni1 O2 2.054(3) .
Ni1 N1 2.058(3) .
Ni1 O1 2.071(3) 2_665
Ni1 N2 2.075(4) .
Ni1 Ni2 2.8794(8) 2_665
Ni2 O4 2.031(3) 2_665
Ni2 O1 2.048(3) .
Ni2 O2 2.081(3) 2_665
Ni2 O2 2.107(3) .
Ni2 O6 2.110(4) .
Ni2 O5 2.111(4) .
Ni2 C17 2.451(6) .
O1 C6 1.422(5) .
O2 C13 1.417(5) .
O4 C15 1.270(6) .
O3 C15 1.263(6) .
O6 C17 1.268(7) .
O5 C17 1.257(6) .
N1 C5 1.345(5) .
N1 C1 1.347(5) .
N2 C8 1.343(6) .
N2 C12 1.353(6) .
C1 C2 1.354(7) .
C1 H1 0.9300 .
C2 C3 1.403(9) .
C2 H2 0.9300 .
C3 C4 1.409(8) .
C3 H3 0.9300 .
C4 C5 1.388(6) .
C4 H4 0.9300 .
C5 C6 1.516(6) .
C6 C7 1.502(6) .
C6 H6 0.9800 .
C7 H7A 0.9600 .
C7 H7B 0.9600 .
C7 H7C 0.9600 .
C8 C9 1.369(6) .
C8 H8 0.9300 .
C9 C10 1.414(8) .
C9 H9 0.9300 .
C10 C11 1.371(8) .
C10 H10 0.9300 .
C11 C12 1.381(6) .
C11 H11 0.9300 .
C12 C13 1.505(7) .
C13 C14 1.525(7) .
C13 H13 0.9800 .
C14 H14A 0.9600 .
C14 H14B 0.9600 .
C14 H14C 0.9600 .
C15 C16 1.514(6) .
C16 H16A 0.9600 .
C16 H16B 0.9600 .
C16 H16C 0.9600 .
C17 C18 1.496(8) .
C18 H18A 0.9600 .
C18 H18B 0.9600 .
C18 H18C 0.9600 .
C1W O1W 1.438(13) .
C1W H1WA 0.9600 .
C1W H1WB 0.9600 .
C1W H1WC 0.9600 .
O1W' C1W' 1.449(13) .
C1W' H1WD 0.9600 .
C1W' H1WE 0.9600 .
C1W' H1WF 0.9600 .
C2W O2W 1.45(2) .
C2W H2WA 0.805(14) .
C2W H2WB 0.806(14) .
C2W H2WC 0.805(14) .
